data_1008014
loop_
_publ_author_name
'Arnaud, Y'
'Guidot, J'

_publ_section_title
;
Structure cristalline de l'oxyde mixte de molybdene-tellure: Mo~5~ Te
O~16~
;
_journal_coden_ASTM ACBCAR
_journal_name_full 'Acta Crystallographica B (24,1968-38,1982)'
_journal_page_first 2151
_journal_page_last 2155
_journal_paper_doi 10.1107/S0567740877007936
_journal_volume 33
_journal_year 1977
_chemical_formula_structural 'Mo5 Te O16'
_chemical_formula_sum 'Mo5 O16 Te'
_chemical_name_systematic 'Molybdenum tellurium oxide (5/1/16)'
_space_group_IT_number 14
_symmetry_cell_setting monoclinic
_symmetry_Int_Tables_number 14
_symmetry_space_group_name_Hall '-P 2ybc'
_symmetry_space_group_name_H-M 'P 1 21/c 1'
_cell_angle_alpha 90
_cell_angle_beta 90.85(1)
_cell_angle_gamma 90
_cell_formula_units_Z 4
_cell_length_a 10.038(2)
_cell_length_b 14.431(2)
_cell_length_c 8.1617(6)
_cell_volume 1182.2
_refine_ls_R_factor_all 0.032
_cod_database_code 1008014

loop_
_symmetry_equiv_pos_as_xyz
x,y,z
-x,1/2+y,1/2-z
-x,-y,-z
x,1/2-y,1/2+z

loop_
_atom_site_label
_atom_site_type_symbol
_atom_site_symmetry_multiplicity
_atom_site_Wyckoff_symbol
_atom_site_fract_x
_atom_site_fract_y
_atom_site_fract_z
_atom_site_occupancy
_atom_site_attached_hydrogens
_atom_site_calc_flag
Te1 Te2+ 4 e 0.01691(11) 0.33611(7) 0.21163(11) 1. 0 d
Mo1 Mo6+ 4 e -0.00046(14) 0.10839(9) 0.24639(16) 1. 0 d
Mo2 Mo6+ 4 e 0.67063(14) 0.25122(9) 0.27971(16) 1. 0 d
Mo3 Mo6+ 4 e 0.31418(13) 0.25182(9) 0.19297(14) 1. 0 d
Mo4 Mo6+ 4 e 0.32670(12) 0.00090(9) 0.29939(14) 1. 0 d
Mo5 Mo6+ 4 e 0.68080(15) -0.00133(8) 0.19891(15) 1. 0 d
O1 O2- 4 e 0.1162(7) 0.2318(4) 0.2330(8) 1. 0 d
O2 O2- 4 e 0.8694(5) 0.2263(5) 0.2295(8) 1. 0 d
O3 O2- 4 e -0.0098(8) 0.3409(6) -0.0101(8) 1. 0 d
O4 O2- 4 e 0.7455(7) 0.3737(5) 0.2298(8) 1. 0 d
O5 O2- 4 e 0.8595(6) 0.0334(5) 0.2856(8) 1. 0 d
O6 O2- 4 e 0.6744(7) 0.2474(5) -0.0128(7) 1. 0 d
O7 O2- 4 e 0.1326(7) 0.0328(5) 0.3048(8) 1. 0 d
O8 O2- 4 e 0.0092(10) 0.1031(6) 0.0398(8) 1. 0 d
O9 O2- 4 e 0.4951(7) 0.2792(4) 0.2355(8) 1. 0 d
O10 O2- 4 e 0.5007(7) 0.4738(4) 0.2850(8) 1. 0 d
O11 O2- 4 e 0.6440(7) 0.1254(5) 0.2369(8) 1. 0 d
O12 O2- 4 e 0.3477(7) 0.1269(4) 0.2437(8) 1. 0 d
O13 O2- 4 e 0.2890(8) -0.0003(5) 0.0068(8) 1. 0 d
O14 O2- 4 e 0.2620(7) 0.3772(4) 0.2401(8) 1. 0 d
O15 O2- 4 e 0.3539(8) 0.4989(5) 0.0040(8) 1. 0 d
O16 O2- 4 e 0.3129(8) 0.2519(5) 0.4845(7) 1. 0 d

loop_
_atom_type_symbol
_atom_type_oxidation_number
Te2+ 2.000
Mo6+ 6.000
O2- -2.000
